data_7131660
loop_
_publ_author_name
'Zhao, Xuan-Hui'
'Li, Na-Na'
'Peng, Jing'
'Xu, Jun'
'Luo, Peng'
'Dong, Xi-Yan'
'Hu, Xiaozong'

_publ_section_title
;
 Circularly polarized luminescence enlargement from crystals to oriented
 films of enantiopure 2D hybrid perovskites.
;
_journal_issue 45
_journal_name_full 'Chemical communications (Cambridge, England)'
_journal_page_first 6881
_journal_page_last 6884
_journal_paper_doi 10.1039/d3cc01739g
_journal_volume 59
_journal_year 2023
_chemical_absolute_configuration syn
_chemical_formula_moiety 'Br4 Pb, 2(C8 H11 F N)'
_chemical_formula_sum 'C16 H22 Br4 F2 N2 Pb'
_chemical_formula_weight 807.18
_space_group_crystal_system orthorhombic
_space_group_IT_number 19
_space_group_name_Hall 'P 2ac 2ab'
_space_group_name_H-M_alt 'P 21 21 21'
_atom_sites_solution_hydrogens geom
_atom_sites_solution_primary iterative
_audit_creation_date 2023-03-30
_audit_creation_method
;
Olex2 1.2
(compiled 2018.05.29 svn.r3508 for OlexSys, GUI svn.r5506)
;
_audit_update_record
;
2023-03-30 deposited with the CCDC.	2023-05-11 downloaded from the CCDC.
;
_cell_angle_alpha 90
_cell_angle_beta 90
_cell_angle_gamma 90
_cell_formula_units_Z 4
_cell_length_a 7.84030(10)
_cell_length_b 8.79580(10)
_cell_length_c 33.4329(4)
_cell_measurement_reflns_used 5326
_cell_measurement_temperature 200.00(10)
_cell_measurement_theta_max 72.7410
_cell_measurement_theta_min 5.1950
_cell_volume 2305.59(5)
_computing_cell_refinement 'CrysAlisPro 1.171.39.27b (Rigaku OD, 2015)'
_computing_data_collection 'CrysAlisPro 1.171.39.27b (Rigaku OD, 2015)'
_computing_data_reduction 'CrysAlisPro 1.171.39.27b (Rigaku OD, 2015)'
_computing_molecular_graphics 'Olex2 (Dolomanov et al., 2009)'
_computing_publication_material 'Olex2 (Dolomanov et al., 2009)'
_computing_structure_refinement 'ShelXL (Sheldrick, 2015)'
_computing_structure_solution 'olex2.solve (Bourhis et al., 2015)'
_diffrn_ambient_environment N~2~
_diffrn_ambient_temperature 200
_diffrn_detector 'CCD plate'
_diffrn_measured_fraction_theta_full 0.972
_diffrn_measured_fraction_theta_max 0.999
_diffrn_measurement_details
;
List of Runs (angles in degrees, time in seconds):

  # Type    Start    End  Width  t~exp~   \w     \q     \k     \f   Frames
#--------------------------------------------------------------------------
  1  \w    -29.00  44.00   0.50    0.50    --    0.00  57.00-120.00  146
  2  \w     43.00  84.00   0.50    0.50    --    0.00  57.00 -90.00   82
  3  \w      9.00  44.00   0.50    0.50    --   97.60 -61.00-120.00   70
  4  \w     16.00  42.00   0.50    0.50    --   97.60 -61.00 150.00   52
  5  \w     57.00 106.00   0.50    0.50    --   97.60 -61.00 150.00   98
  6  \w     59.00 115.00   0.50    0.50    --   97.60 -61.00-120.00  112
  7  \w     12.00 110.00   0.50    0.50    --   97.60 -45.00  60.00  196
  8  \w     31.00 116.00   0.50    0.50    --   97.60 -45.00 -60.00  170
;
_diffrn_measurement_device 'four-circle diffractometer'
_diffrn_measurement_device_type 'XtaLAB AFC12 (RINC): Kappa single'
_diffrn_measurement_method '\w scans'
_diffrn_orient_matrix_type 'CrysAlisPro convention (1999,Acta A55,543-557)'
_diffrn_orient_matrix_UB_11 -0.0563453000
_diffrn_orient_matrix_UB_12 -0.0189060000
_diffrn_orient_matrix_UB_13 0.0438271000
_diffrn_orient_matrix_UB_21 -0.0783512000
_diffrn_orient_matrix_UB_22 -0.1558933000
_diffrn_orient_matrix_UB_23 -0.0101939000
_diffrn_orient_matrix_UB_31 0.1712047000
_diffrn_orient_matrix_UB_32 -0.0777140000
_diffrn_orient_matrix_UB_33 0.0098047000
_diffrn_radiation_monochromator graphite
_diffrn_radiation_probe x-ray
_diffrn_radiation_type CuK\a
_diffrn_radiation_wavelength 1.54184
_diffrn_reflns_av_R_equivalents 0.0424
_diffrn_reflns_av_unetI/netI 0.0534
_diffrn_reflns_Laue_measured_fraction_full 0.972
_diffrn_reflns_Laue_measured_fraction_max 0.999
_diffrn_reflns_limit_h_max 9
_diffrn_reflns_limit_h_min -5
_diffrn_reflns_limit_k_max 8
_diffrn_reflns_limit_k_min -10
_diffrn_reflns_limit_l_max 39
_diffrn_reflns_limit_l_min -37
_diffrn_reflns_number 6740
_diffrn_reflns_point_group_measured_fraction_full 0.896
_diffrn_reflns_point_group_measured_fraction_max 0.922
_diffrn_reflns_theta_full 67.684
_diffrn_reflns_theta_max 66.492
_diffrn_reflns_theta_min 5.200
_diffrn_source 'fine-focus sealed X-ray tube'
_diffrn_source_type 'Enhance (Cu) X-ray Source'
_exptl_absorpt_coefficient_mu 22.518
_exptl_absorpt_correction_T_max 1.00000
_exptl_absorpt_correction_T_min 0.08318
_exptl_absorpt_correction_type multi-scan
_exptl_absorpt_process_details
;
CrysAlisPro 1.171.39.27b (Rigaku Oxford Diffraction, 2015)
Empirical absorption correction using spherical harmonics,
 implemented in SCALE3 ABSPACK scaling algorithm.
;
_exptl_crystal_colour colourless
_exptl_crystal_colour_primary colourless
_exptl_crystal_density_diffrn 2.325
_exptl_crystal_description plank
_exptl_crystal_F_000 1488
_exptl_crystal_size_max 0.15
_exptl_crystal_size_mid 0.11
_exptl_crystal_size_min 0.1
_refine_diff_density_max 1.907
_refine_diff_density_min -1.504
_refine_diff_density_rms 0.244
_refine_ls_abs_structure_details
;
 Flack x determined using 1320 quotients [(I+)-(I-)]/[(I+)+(I-)]
 (Parsons and Flack (2004), Acta Cryst. A60, s61).
;
_refine_ls_abs_structure_Flack -0.013(10)
_refine_ls_extinction_coef 0.00040(5)
_refine_ls_extinction_expression Fc^*^=kFc[1+0.001xFc^2^\l^3^/sin(2\q)]^-1/4^
_refine_ls_extinction_method SHELXL
_refine_ls_goodness_of_fit_ref 1.064
_refine_ls_hydrogen_treatment constr
_refine_ls_matrix_type full
_refine_ls_number_parameters 231
_refine_ls_number_reflns 3744
_refine_ls_number_restraints 0
_refine_ls_restrained_S_all 1.064
_refine_ls_R_factor_all 0.0380
_refine_ls_R_factor_gt 0.0373
_refine_ls_shift/su_max 0.001
_refine_ls_shift/su_mean 0.000
_refine_ls_structure_factor_coef Fsqd
_refine_ls_weighting_details
;
 w=1/[\s^2^(Fo^2^)+(0.0621P)^2^+2.9522P]
 where P=(Fo^2^+2Fc^2^)/3
;
_refine_ls_weighting_scheme calc
_refine_ls_wR_factor_gt 0.1019
_refine_ls_wR_factor_ref 0.1025
_reflns_Friedel_coverage 0.585
_reflns_Friedel_fraction_full 0.791
_reflns_Friedel_fraction_max 0.814
_reflns_number_gt 3653
_reflns_number_total 3744
_reflns_threshold_expression 'I > 2\s(I)'
_cod_data_source_file d3cc01739g2.cif
_cod_data_source_block hy-s-1
_cod_depositor_comments 'Adding full bibliography for 7131659--7131661.cif.'
_cod_database_code 7131660
_shelxl_version_number 2013-2
_chemical_oxdiff_usercomment ' '
_shelx_space_group_comment
;
The symmetry employed for this shelxl refinement is uniquely defined
by the following loop, which should always be used as a source of
symmetry information in preference to the above space-group names.
They are only intended as comments.
;
_shelx_estimated_absorpt_t_max 0.212
_shelx_estimated_absorpt_t_min 0.133
_reflns_odcompleteness_completeness 99.92
_reflns_odcompleteness_iscentric 1
_reflns_odcompleteness_theta 66.97
_olex2_refinement_description
;
1. Fixed Uiso
 At 1.2 times of:
  All C(H) groups, All N(H,H,H) groups
 At 1.5 times of:
  All C(H,H,H) groups
2.a Ternary CH refined with riding coordinates:
 C10(H10), C2(H2)
2.b Aromatic/amide H refined with riding coordinates:
 C4(H4), C8(H8), C16(H16), C5(H5), C12(H12), C15(H15), C7(H7), C13(H13)
2.c Idealised Me refined as rotating group:
 N2(H2A,H2B,H2C), N1(H1A,H1B,H1C), C1(H1D,H1E,H1F), C9(H9A,H9B,H9C)
;
_olex2_submission_special_instructions 'No special instructions were received'
_oxdiff_exptl_absorpt_empirical_details
;
Empirical correction (ABSPACK) includes:
- Absorption correction using spherical harmonics
- Frame scaling
;
_oxdiff_exptl_absorpt_empirical_full_max 5.700
_oxdiff_exptl_absorpt_empirical_full_min 0.362

loop_
_space_group_symop_operation_xyz
'x, y, z'
'-x+1/2, -y, z+1/2'
'-x, y+1/2, -z+1/2'
'x+1/2, -y+1/2, -z'

loop_
_atom_site_label
_atom_site_type_symbol
_atom_site_fract_x
_atom_site_fract_y
_atom_site_fract_z
_atom_site_U_iso_or_equiv
_atom_site_adp_type
_atom_site_occupancy
_atom_site_site_symmetry_order
_atom_site_calc_flag
_atom_site_refinement_flags_posn
_atom_site_refinement_flags_adp
_atom_site_refinement_flags_occupancy
_atom_site_disorder_assembly
_atom_site_disorder_group
Pb1 Pb 0.24600(4) 0.94723(4) 0.24873(2) 0.01945(18) Uani 1 1 d . . . . .
Br1 Br -0.07561(13) 0.77820(14) 0.23818(3) 0.0292(3) Uani 1 1 d . . . . .
Br2 Br 0.21075(15) 0.89083(14) 0.33541(3) 0.0273(3) Uani 1 1 d . . . . .
Br3 Br 0.28027(15) 0.92641(14) 0.15901(3) 0.0269(3) Uani 1 1 d . . . . .
Br4 Br 0.43707(13) 0.65887(13) 0.24705(3) 0.0287(3) Uani 1 1 d . . . . .
F1 F 0.2356(14) 0.8693(12) 0.4919(2) 0.075(3) Uani 1 1 d . . . . .
F2 F -0.2284(15) 1.1708(11) 0.5148(2) 0.068(3) Uani 1 1 d . . . . .
C3 C 0.2124(16) 0.5535(14) 0.4019(3) 0.028(2) Uani 1 1 d . . . . .
N2 N -0.1772(11) 1.0596(11) 0.3273(3) 0.027(2) Uani 1 1 d . . . . .
H2A H -0.2009 1.0344 0.3015 0.032 Uiso 1 1 calc GR . . . .
H2B H -0.0724 1.0233 0.3340 0.032 Uiso 1 1 calc GR . . . .
H2C H -0.1781 1.1626 0.3299 0.032 Uiso 1 1 calc GR . . . .
C11 C -0.2820(16) 1.0402(13) 0.3974(3) 0.026(2) Uani 1 1 d . . . . .
N1 N 0.2891(14) 0.5044(11) 0.3316(3) 0.030(2) Uani 1 1 d . . . . .
H1A H 0.2641 0.4453 0.3100 0.037 Uiso 1 1 calc GR . . . .
H1B H 0.4038 0.5045 0.3357 0.037 Uiso 1 1 calc GR . . . .
H1C H 0.2528 0.6011 0.3270 0.037 Uiso 1 1 calc GR . . . .
C4 C 0.0640(18) 0.6176(16) 0.4166(3) 0.037(3) Uani 1 1 d . . . . .
H4 H -0.0426 0.5890 0.4053 0.044 Uiso 1 1 calc R . . . .
C8 C 0.3677(18) 0.5933(18) 0.4187(4) 0.037(3) Uani 1 1 d . . . . .
H8 H 0.4697 0.5470 0.4094 0.045 Uiso 1 1 calc R . . . .
C16 C -0.4176(17) 1.0431(18) 0.4223(4) 0.039(3) Uani 1 1 d . . . . .
H16 H -0.5269 1.0166 0.4122 0.047 Uiso 1 1 calc R . . . .
C1 C 0.2759(19) 0.2850(14) 0.3774(4) 0.044(3) Uani 1 1 d . . . . .
H1D H 0.3984 0.2951 0.3826 0.066 Uiso 1 1 calc GR . . . .
H1E H 0.2581 0.2174 0.3545 0.066 Uiso 1 1 calc GR . . . .
H1F H 0.2197 0.2422 0.4010 0.066 Uiso 1 1 calc GR . . . .
C10 C -0.3088(14) 0.9917(13) 0.3543(3) 0.026(2) Uani 1 1 d . . . . .
H10 H -0.4230 1.0301 0.3456 0.031 Uiso 1 1 calc R . . . .
C5 C 0.068(2) 0.723(2) 0.4474(4) 0.048(4) Uani 1 1 d . . . . .
H5 H -0.0332 0.7668 0.4580 0.058 Uiso 1 1 calc R . . . .
C14 C -0.244(2) 1.1258(16) 0.4759(3) 0.046(3) Uani 1 1 d . . . . .
C2 C 0.2002(15) 0.4417(14) 0.3682(3) 0.032(3) Uani 1 1 d . . . . .
H2 H 0.0769 0.4278 0.3615 0.038 Uiso 1 1 calc R . . . .
C12 C -0.1212(19) 1.078(2) 0.4124(4) 0.048(4) Uani 1 1 d . . . . .
H12 H -0.0242 1.0746 0.3954 0.058 Uiso 1 1 calc R . . . .
C6 C 0.225(2) 0.7606(17) 0.4619(3) 0.048(4) Uani 1 1 d . . . . .
C15 C -0.402(2) 1.0843(16) 0.4627(4) 0.046(4) Uani 1 1 d . . . . .
H15 H -0.4971 1.0834 0.4802 0.055 Uiso 1 1 calc R . . . .
C7 C 0.3743(19) 0.7004(19) 0.4489(4) 0.046(4) Uani 1 1 d . . . . .
H7 H 0.4800 0.7309 0.4603 0.055 Uiso 1 1 calc R . . . .
C9 C -0.3076(18) 0.8210(14) 0.3488(4) 0.038(3) Uani 1 1 d . . . . .
H9A H -0.3476 0.7959 0.3218 0.057 Uiso 1 1 calc GR . . . .
H9B H -0.3830 0.7739 0.3686 0.057 Uiso 1 1 calc GR . . . .
H9C H -0.1912 0.7826 0.3524 0.057 Uiso 1 1 calc GR . . . .
C13 C -0.103(2) 1.121(2) 0.4527(4) 0.051(4) Uani 1 1 d . . . . .
H13 H 0.0054 1.1461 0.4633 0.061 Uiso 1 1 calc R . . . .

loop_
_atom_site_aniso_label
_atom_site_aniso_U_11
_atom_site_aniso_U_22
_atom_site_aniso_U_33
_atom_site_aniso_U_23
_atom_site_aniso_U_13
_atom_site_aniso_U_12
Pb1 0.0168(3) 0.0214(3) 0.0202(2) -0.00122(13) 0.00037(18) -0.00128(13)
Br1 0.0211(5) 0.0346(6) 0.0318(6) 0.0017(5) -0.0016(5) -0.0075(5)
Br2 0.0283(6) 0.0305(6) 0.0230(5) -0.0011(4) -0.0006(4) 0.0051(5)
Br3 0.0273(6) 0.0285(6) 0.0247(5) 0.0039(4) -0.0017(5) -0.0041(6)
Br4 0.0256(5) 0.0332(6) 0.0274(5) -0.0030(5) -0.0053(5) 0.0113(5)
F1 0.083(7) 0.088(7) 0.052(4) -0.040(5) 0.009(5) -0.004(6)
F2 0.107(8) 0.072(6) 0.026(3) -0.013(4) -0.005(5) 0.001(6)
C3 0.031(6) 0.029(6) 0.025(5) -0.002(4) 0.003(5) -0.005(6)
N2 0.024(5) 0.029(5) 0.027(4) 0.005(4) -0.002(4) -0.002(4)
C11 0.032(6) 0.022(5) 0.024(5) 0.003(4) -0.001(5) -0.004(5)
N1 0.038(5) 0.035(5) 0.019(4) -0.004(4) -0.005(4) 0.002(5)
C4 0.043(7) 0.044(8) 0.024(5) 0.003(5) -0.006(5) -0.001(7)
C8 0.036(7) 0.041(8) 0.035(6) 0.005(6) 0.006(6) 0.000(7)
C16 0.033(6) 0.049(8) 0.036(6) 0.007(6) -0.007(6) 0.004(7)
C1 0.048(8) 0.031(6) 0.052(7) 0.009(6) 0.006(7) -0.010(7)
C10 0.017(5) 0.032(6) 0.029(5) 0.004(5) -0.004(4) 0.006(5)
C5 0.046(8) 0.066(10) 0.033(6) -0.001(7) 0.010(6) 0.005(8)
C14 0.072(10) 0.042(7) 0.023(5) -0.008(5) -0.002(7) 0.009(8)
C2 0.026(5) 0.039(7) 0.030(5) -0.004(5) -0.001(5) -0.005(6)
C12 0.039(8) 0.065(11) 0.041(7) -0.019(8) -0.005(6) 0.001(8)
C6 0.067(10) 0.056(8) 0.020(5) -0.004(5) 0.006(6) -0.002(9)
C15 0.059(9) 0.049(8) 0.029(6) -0.002(6) 0.015(6) 0.004(8)
C7 0.043(8) 0.069(11) 0.025(6) -0.011(7) -0.005(6) -0.018(8)
C9 0.042(7) 0.038(7) 0.035(6) -0.010(5) -0.004(6) -0.008(6)
C13 0.045(8) 0.071(11) 0.036(7) -0.014(7) -0.010(6) -0.004(8)

loop_
_atom_type_symbol
_atom_type_description
_atom_type_scat_dispersion_real
_atom_type_scat_dispersion_imag
_atom_type_scat_source
C C 0.0181 0.0091 'International Tables Vol C Tables 4.2.6.8 and 6.1.1.4'
H H 0.0000 0.0000 'International Tables Vol C Tables 4.2.6.8 and 6.1.1.4'
Br Br -0.6763 1.2805 'International Tables Vol C Tables 4.2.6.8 and 6.1.1.4'
F F 0.0727 0.0534 'International Tables Vol C Tables 4.2.6.8 and 6.1.1.4'
N N 0.0311 0.0180 'International Tables Vol C Tables 4.2.6.8 and 6.1.1.4'
Pb Pb -4.0753 8.5060 'International Tables Vol C Tables 4.2.6.8 and 6.1.1.4'

loop_
_geom_angle_atom_site_label_1
_geom_angle_atom_site_label_2
_geom_angle_atom_site_label_3
_geom_angle
_geom_angle_site_symmetry_1
_geom_angle_site_symmetry_3
_geom_angle_publ_flag
Br1 Pb1 Br1 96.711(16) . 3 ?
Br1 Pb1 Br2 87.28(3) . . ?
Br1 Pb1 Br3 85.80(3) . . ?
Br1 Pb1 Br4 172.40(3) . 3_655 ?
Br2 Pb1 Br1 88.84(3) . 3 ?
Br2 Pb1 Br3 166.85(4) . . ?
Br2 Pb1 Br4 97.52(3) . 3_655 ?
Br3 Pb1 Br1 103.06(3) . 3 ?
Br3 Pb1 Br4 90.59(3) . 3_655 ?
Br4 Pb1 Br1 171.08(3) . 3 ?
Br4 Pb1 Br1 77.58(3) 3_655 3 ?
Br4 Pb1 Br1 89.91(3) . . ?
Br4 Pb1 Br2 85.51(3) . . ?
Br4 Pb1 Br3 83.31(3) . . ?
Br4 Pb1 Br4 96.313(12) . 3_655 ?
Pb1 Br1 Pb1 142.31(4) . 3_545 ?
Pb1 Br4 Pb1 157.11(4) . 3_645 ?
C4 C3 C8 119.6(11) . . ?
C4 C3 C2 118.7(11) . . ?
C8 C3 C2 121.7(11) . . ?
H2A N2 H2B 109.5 . . ?
H2A N2 H2C 109.5 . . ?
H2B N2 H2C 109.5 . . ?
C10 N2 H2A 109.5 . . ?
C10 N2 H2B 109.5 . . ?
C10 N2 H2C 109.5 . . ?
C16 C11 C10 118.8(11) . . ?
C16 C11 C12 119.0(11) . . ?
C12 C11 C10 122.2(11) . . ?
H1A N1 H1B 109.5 . . ?
H1A N1 H1C 109.5 . . ?
H1B N1 H1C 109.5 . . ?
C2 N1 H1A 109.5 . . ?
C2 N1 H1B 109.5 . . ?
C2 N1 H1C 109.5 . . ?
C3 C4 H4 119.5 . . ?
C3 C4 C5 121.1(13) . . ?
C5 C4 H4 119.5 . . ?
C3 C8 H8 120.0 . . ?
C7 C8 C3 120.0(13) . . ?
C7 C8 H8 120.0 . . ?
C11 C16 H16 119.1 . . ?
C11 C16 C15 121.8(13) . . ?
C15 C16 H16 119.1 . . ?
H1D C1 H1E 109.5 . . ?
H1D C1 H1F 109.5 . . ?
H1E C1 H1F 109.5 . . ?
C2 C1 H1D 109.5 . . ?
C2 C1 H1E 109.5 . . ?
C2 C1 H1F 109.5 . . ?
N2 C10 C11 111.4(9) . . ?
N2 C10 H10 107.8 . . ?
N2 C10 C9 108.6(10) . . ?
C11 C10 H10 107.8 . . ?
C9 C10 C11 113.2(10) . . ?
C9 C10 H10 107.8 . . ?
C4 C5 H5 121.7 . . ?
C6 C5 C4 116.5(14) . . ?
C6 C5 H5 121.7 . . ?
C15 C14 F2 117.7(13) . . ?
C13 C14 F2 119.1(14) . . ?
C13 C14 C15 123.2(11) . . ?
C3 C2 N1 109.9(10) . . ?
C3 C2 C1 114.4(10) . . ?
C3 C2 H2 108.0 . . ?
N1 C2 C1 108.2(10) . . ?
N1 C2 H2 108.0 . . ?
C1 C2 H2 108.0 . . ?
C11 C12 H12 120.1 . . ?
C11 C12 C13 119.8(14) . . ?
C13 C12 H12 120.1 . . ?
C5 C6 F1 118.5(14) . . ?
C7 C6 F1 116.5(14) . . ?
C7 C6 C5 124.9(13) . . ?
C16 C15 H15 121.3 . . ?
C14 C15 C16 117.4(12) . . ?
C14 C15 H15 121.3 . . ?
C8 C7 H7 121.1 . . ?
C6 C7 C8 117.8(13) . . ?
C6 C7 H7 121.1 . . ?
C10 C9 H9A 109.5 . . ?
C10 C9 H9B 109.5 . . ?
C10 C9 H9C 109.5 . . ?
H9A C9 H9B 109.5 . . ?
H9A C9 H9C 109.5 . . ?
H9B C9 H9C 109.5 . . ?
C14 C13 C12 118.6(14) . . ?
C14 C13 H13 120.7 . . ?
C12 C13 H13 120.7 . . ?

loop_
_geom_bond_atom_site_label_1
_geom_bond_atom_site_label_2
_geom_bond_distance
_geom_bond_site_symmetry_2
_geom_bond_publ_flag
Pb1 Br1 2.9483(11) . ?
Pb1 Br1 3.2328(12) 3 ?
Pb1 Br2 2.9530(11) . ?
Pb1 Br3 3.0170(11) . ?
Pb1 Br4 3.1080(11) 3_655 ?
Pb1 Br4 2.9462(11) . ?
Br1 Pb1 3.2328(12) 3_545 ?
Br4 Pb1 3.1080(11) 3_645 ?
F1 C6 1.390(15) . ?
F2 C14 1.365(13) . ?
C3 C4 1.382(18) . ?
C3 C8 1.385(18) . ?
C3 C2 1.500(15) . ?
N2 H2A 0.9100 . ?
N2 H2B 0.9100 . ?
N2 H2C 0.9100 . ?
N2 C10 1.496(14) . ?
C11 C16 1.351(18) . ?
C11 C10 1.518(15) . ?
C11 C12 1.396(18) . ?
N1 H1A 0.9100 . ?
N1 H1B 0.9100 . ?
N1 H1C 0.9100 . ?
N1 C2 1.512(14) . ?
C4 H4 0.9500 . ?
C4 C5 1.39(2) . ?
C8 H8 0.9500 . ?
C8 C7 1.38(2) . ?
C16 H16 0.9500 . ?
C16 C15 1.404(18) . ?
C1 H1D 0.9800 . ?
C1 H1E 0.9800 . ?
C1 H1F 0.9800 . ?
C1 C2 1.533(17) . ?
C10 H10 1.0000 . ?
C10 C9 1.512(16) . ?
C5 H5 0.9500 . ?
C5 C6 1.36(2) . ?
C14 C15 1.36(2) . ?
C14 C13 1.35(2) . ?
C2 H2 1.0000 . ?
C12 H12 0.9500 . ?
C12 C13 1.406(19) . ?
C6 C7 1.36(2) . ?
C15 H15 0.9500 . ?
C7 H7 0.9500 . ?
C9 H9A 0.9800 . ?
C9 H9B 0.9800 . ?
C9 H9C 0.9800 . ?
C13 H13 0.9500 . ?

loop_
_geom_torsion_atom_site_label_1
_geom_torsion_atom_site_label_2
_geom_torsion_atom_site_label_3
_geom_torsion_atom_site_label_4
_geom_torsion
_geom_torsion_site_symmetry_1
_geom_torsion_site_symmetry_2
_geom_torsion_site_symmetry_3
_geom_torsion_site_symmetry_4
_geom_torsion_publ_flag
F1 C6 C7 C8 -179.2(13) . . . . ?
F2 C14 C15 C16 177.9(13) . . . . ?
F2 C14 C13 C12 -178.5(15) . . . . ?
C3 C4 C5 C6 1(2) . . . . ?
C3 C8 C7 C6 2(2) . . . . ?
C11 C16 C15 C14 2(2) . . . . ?
C11 C12 C13 C14 -1(3) . . . . ?
C4 C3 C8 C7 -2(2) . . . . ?
C4 C3 C2 N1 116.0(12) . . . . ?
C4 C3 C2 C1 -122.0(13) . . . . ?
C4 C5 C6 F1 178.0(12) . . . . ?
C4 C5 C6 C7 -2(2) . . . . ?
C8 C3 C4 C5 0.9(19) . . . . ?
C8 C3 C2 N1 -64.1(15) . . . . ?
C8 C3 C2 C1 57.9(16) . . . . ?
C16 C11 C10 N2 153.7(11) . . . . ?
C16 C11 C10 C9 -83.6(14) . . . . ?
C16 C11 C12 C13 -1(2) . . . . ?
C10 C11 C16 C15 178.9(13) . . . . ?
C10 C11 C12 C13 -179.5(14) . . . . ?
C5 C6 C7 C8 0(2) . . . . ?
C2 C3 C4 C5 -179.2(12) . . . . ?
C2 C3 C8 C7 177.9(13) . . . . ?
C12 C11 C16 C15 1(2) . . . . ?
C12 C11 C10 N2 -28.0(17) . . . . ?
C12 C11 C10 C9 94.7(16) . . . . ?
C15 C14 C13 C12 3(3) . . . . ?
C13 C14 C15 C16 -4(2) . . . . ?
